data_7061940
loop_
_publ_author_name
'Vos\'ahlo, Petr'
'C\'isa\<rov\'a, Ivana'
'\<St\<epni\<cka, Petr'

_publ_section_title
;
 Synthesis, coordination behavior, and catalytic properties of dppf
 congeners with an inserted carbonyl moiety
;
_journal_issue 45
_journal_name_full 'New Journal of Chemistry'
_journal_page_first 21536
_journal_page_last 21552
_journal_paper_doi 10.1039/D2NJ04270C
_journal_volume 46
_journal_year 2022
_chemical_formula_moiety 'C35 H40 Cl2 Fe O P2 Pd, C2 H4 Cl2'
_chemical_formula_sum 'C37 H44 Cl4 Fe O P2 Pd'
_chemical_formula_weight 870.71
_space_group_crystal_system triclinic
_space_group_IT_number 2
_space_group_name_Hall '-P 1'
_space_group_name_H-M_alt 'P -1'
_atom_sites_solution_hydrogens geom
_atom_sites_solution_primary direct
_atom_sites_solution_secondary difmap
_audit_creation_method SHELXL-2017/1
_audit_update_record
;
2022-06-05 deposited with the CCDC.	2022-09-27 downloaded from the CCDC.
;
_cell_angle_alpha 99.203(2)
_cell_angle_beta 94.117(2)
_cell_angle_gamma 113.043(2)
_cell_formula_units_Z 2
_cell_length_a 10.3654(6)
_cell_length_b 11.5653(7)
_cell_length_c 16.7030(11)
_cell_measurement_reflns_used 9892
_cell_measurement_temperature 120(2)
_cell_measurement_theta_max 27.53
_cell_measurement_theta_min 2.33
_cell_volume 1798.84(19)
_computing_cell_refinement 'SAINT V8.38A (Bruker AXS Inc., 2017)'
_computing_data_collection 'Bruker Instrument Service vV6.2.6'
_computing_data_reduction 'SAINT V8.38A (Bruker AXS Inc., 2017)'
_computing_molecular_graphics 'PLATON (Spek, 2017)'
_computing_publication_material 'PLATON (Spek, 2017)'
_computing_structure_refinement 'SHELXL-2017/1 (Sheldrick, 2017)'
_computing_structure_solution 'SHELXT 2014/5 (Sheldrick, 2014)'
_diffrn_ambient_temperature 120(2)
_diffrn_measured_fraction_theta_full 0.998
_diffrn_measured_fraction_theta_max 0.996
_diffrn_measurement_device_type 'Bruker D8 VENTURE Kappa Duo PHOTON 100 CMOS'
_diffrn_measurement_method '\f and \w scans'
_diffrn_radiation_monochromator 'Quazar Mo multilayer optic'
_diffrn_radiation_source 'I\mS micro-focus sealed tube'
_diffrn_radiation_type MoK\a
_diffrn_radiation_wavelength 0.71073
_diffrn_reflns_av_R_equivalents 0.0246
_diffrn_reflns_av_unetI/netI 0.0184
_diffrn_reflns_Laue_measured_fraction_full 0.998
_diffrn_reflns_Laue_measured_fraction_max 0.996
_diffrn_reflns_limit_h_max 13
_diffrn_reflns_limit_h_min -13
_diffrn_reflns_limit_k_max 15
_diffrn_reflns_limit_k_min -15
_diffrn_reflns_limit_l_max 21
_diffrn_reflns_limit_l_min -21
_diffrn_reflns_number 40823
_diffrn_reflns_point_group_measured_fraction_full 0.998
_diffrn_reflns_point_group_measured_fraction_max 0.996
_diffrn_reflns_theta_full 25.242
_diffrn_reflns_theta_max 27.543
_diffrn_reflns_theta_min 2.159
_exptl_absorpt_coefficient_mu 1.319
_exptl_absorpt_correction_T_max 0.90
_exptl_absorpt_correction_T_min 0.81
_exptl_absorpt_correction_type numerical
_exptl_absorpt_process_details 'SADABS-2016/2 - Bruker AXS'
_exptl_crystal_colour orange
_exptl_crystal_density_diffrn 1.608
_exptl_crystal_description plate
_exptl_crystal_F_000 888
_exptl_crystal_size_max 0.28
_exptl_crystal_size_mid 0.16
_exptl_crystal_size_min 0.08
_refine_diff_density_max 0.637
_refine_diff_density_min -0.787
_refine_diff_density_rms 0.068
_refine_ls_extinction_method none
_refine_ls_goodness_of_fit_ref 1.051
_refine_ls_hydrogen_treatment constr
_refine_ls_matrix_type full
_refine_ls_number_parameters 419
_refine_ls_number_reflns 8278
_refine_ls_number_restraints 0
_refine_ls_restrained_S_all 1.051
_refine_ls_R_factor_all 0.0249
_refine_ls_R_factor_gt 0.0217
_refine_ls_shift/su_max 0.001
_refine_ls_shift/su_mean 0.000
_refine_ls_structure_factor_coef Fsqd
_refine_ls_weighting_details 'w=1/[\s^2^(Fo^2^)+(0.0228P)^2^+1.5238P] where P=(Fo^2^+2Fc^2^)/3'
_refine_ls_weighting_scheme calc
_refine_ls_wR_factor_gt 0.0514
_refine_ls_wR_factor_ref 0.0526
_reflns_Friedel_coverage 0.000
_reflns_number_gt 7645
_reflns_number_total 8278
_reflns_threshold_expression 'I > 2\s(I)'
_cod_data_source_file d2nj04270c2.cif
_cod_data_source_block pv273
_cod_depositor_comments 'Adding full bibliography for 7061932--7061940.cif.'
_cod_database_code 7061940
_shelx_shelxl_version_number 2017/1
_shelx_space_group_comment
;
The symmetry employed for this shelxl refinement is uniquely defined
by the following loop, which should always be used as a source of
symmetry information in preference to the above space-group names.
They are only intended as comments.
;
_shelx_estimated_absorpt_t_min 0.709
_shelx_estimated_absorpt_t_max 0.902

loop_
_space_group_symop_operation_xyz
'x, y, z'
'-x, -y, -z'

loop_
_atom_site_label
_atom_site_type_symbol
_atom_site_fract_x
_atom_site_fract_y
_atom_site_fract_z
_atom_site_U_iso_or_equiv
_atom_site_adp_type
_atom_site_occupancy
_atom_site_site_symmetry_order
_atom_site_calc_flag
_atom_site_refinement_flags_posn
_atom_site_refinement_flags_adp
_atom_site_refinement_flags_occupancy
_atom_site_disorder_assembly
_atom_site_disorder_group
Pd Pd 0.24853(2) 0.20531(2) 0.72841(2) 0.00807(4) Uani 1 1 d . . . . .
Fe Fe 0.68516(2) 0.50901(2) 0.70377(2) 0.01034(5) Uani 1 1 d . . . . .
P1 P 0.26719(4) 0.37796(4) 0.66978(2) 0.00898(8) Uani 1 1 d . . . . .
P2 P 0.47342(4) 0.21264(4) 0.75130(2) 0.00847(8) Uani 1 1 d . . . . .
Cl1 Cl 0.17749(4) 0.01549(4) 0.77848(2) 0.01371(8) Uani 1 1 d . . . . .
Cl2 Cl 0.00744(4) 0.16988(4) 0.71021(2) 0.01440(8) Uani 1 1 d . . . . .
O1 O 0.40225(13) 0.50883(12) 0.55849(7) 0.0187(3) Uani 1 1 d . . . . .
C1 C 0.54806(17) 0.58810(15) 0.68681(10) 0.0131(3) Uani 1 1 d . . . . .
C2 C 0.68074(17) 0.66221(15) 0.66153(11) 0.0161(3) Uani 1 1 d . . . . .
H2 H 0.694426 0.677910 0.608004 0.019 Uiso 1 1 calc R U . . .
C3 C 0.78675(18) 0.70722(16) 0.73098(12) 0.0195(4) Uani 1 1 d . . . . .
H3 H 0.884451 0.758706 0.732038 0.023 Uiso 1 1 calc R U . . .
C4 C 0.72288(18) 0.66267(16) 0.79895(11) 0.0188(3) Uani 1 1 d . . . . .
H4 H 0.770641 0.679309 0.852989 0.023 Uiso 1 1 calc R U . . .
C5 C 0.57498(17) 0.58876(15) 0.77228(10) 0.0145(3) Uani 1 1 d . . . . .
H5 H 0.506848 0.547562 0.805121 0.017 Uiso 1 1 calc R U . . .
C6 C 0.61367(16) 0.31969(14) 0.70663(9) 0.0103(3) Uani 1 1 d . . . . .
C7 C 0.60006(17) 0.33689(15) 0.62346(10) 0.0118(3) Uani 1 1 d . . . . .
H7 H 0.514128 0.303534 0.586292 0.014 Uiso 1 1 calc R U . . .
C8 C 0.73690(17) 0.41225(16) 0.60623(10) 0.0149(3) Uani 1 1 d . . . . .
H8 H 0.758050 0.438422 0.555896 0.018 Uiso 1 1 calc R U . . .
C9 C 0.83615(17) 0.44141(16) 0.67748(11) 0.0156(3) Uani 1 1 d . . . . .
H9 H 0.935427 0.490587 0.682909 0.019 Uiso 1 1 calc R U . . .
C10 C 0.76250(17) 0.38492(15) 0.73929(10) 0.0135(3) Uani 1 1 d . . . . .
H10 H 0.803991 0.389295 0.792899 0.016 Uiso 1 1 calc R U . . .
C11 C 0.42105(16) 0.50244(15) 0.62974(10) 0.0124(3) Uani 1 1 d . . . . .
C12 C 0.21464(16) 0.49448(14) 0.73049(9) 0.0106(3) Uani 1 1 d . . . . .
C13 C 0.15355(17) 0.47135(16) 0.80130(10) 0.0134(3) Uani 1 1 d . . . . .
H13 H 0.137319 0.393056 0.818562 0.016 Uiso 1 1 calc R U . . .
C14 C 0.11631(18) 0.56214(17) 0.84672(10) 0.0172(3) Uani 1 1 d . . . . .
H14 H 0.072957 0.544630 0.894175 0.021 Uiso 1 1 calc R U . . .
C15 C 0.14186(18) 0.67804(17) 0.82340(11) 0.0185(3) Uani 1 1 d . . . . .
H15 H 0.116705 0.739931 0.854901 0.022 Uiso 1 1 calc R U . . .
C16 C 0.20436(18) 0.70309(16) 0.75380(11) 0.0173(3) Uani 1 1 d . . . . .
H16 H 0.222536 0.782523 0.737701 0.021 Uiso 1 1 calc R U . . .
C17 C 0.24050(17) 0.61202(15) 0.70751(10) 0.0138(3) Uani 1 1 d . . . . .
H17 H 0.283123 0.629731 0.659855 0.017 Uiso 1 1 calc R U . . .
C18 C 0.15009(16) 0.30837(15) 0.57245(9) 0.0112(3) Uani 1 1 d . . . . .
C19 C 0.06278(18) 0.36230(16) 0.54256(10) 0.0165(3) Uani 1 1 d . . . . .
H19 H 0.060851 0.437551 0.573999 0.020 Uiso 1 1 calc R U . . .
C20 C -0.02181(19) 0.30568(18) 0.46643(11) 0.0217(4) Uani 1 1 d . . . . .
H20 H -0.081682 0.342332 0.446047 0.026 Uiso 1 1 calc R U . . .
C21 C -0.01906(19) 0.19635(18) 0.42035(11) 0.0220(4) Uani 1 1 d . . . . .
H21 H -0.076920 0.158295 0.368416 0.026 Uiso 1 1 calc R U . . .
C22 C 0.06762(19) 0.14214(17) 0.44959(11) 0.0205(4) Uani 1 1 d . . . . .
H22 H 0.069269 0.066977 0.417841 0.025 Uiso 1 1 calc R U . . .
C24 C 0.54914(17) 0.24816(15) 0.86065(9) 0.0126(3) Uani 1 1 d . . . . .
H24 H 0.650572 0.261262 0.861883 0.015 Uiso 1 1 calc R U . . .
C23 C 0.15238(18) 0.19810(16) 0.52565(10) 0.0163(3) Uani 1 1 d . . . . .
H23 H 0.212031 0.161063 0.545778 0.020 Uiso 1 1 calc R U . . .
C25 C 0.4807(2) 0.14023(18) 0.90700(10) 0.0214(4) Uani 1 1 d . . . . .
H25A H 0.378724 0.121399 0.905644 0.026 Uiso 1 1 calc R U . . .
H25B H 0.488840 0.061359 0.879676 0.026 Uiso 1 1 calc R U . . .
C26 C 0.5531(2) 0.17891(19) 0.99633(10) 0.0234(4) Uani 1 1 d . . . . .
H26A H 0.505664 0.109245 1.025599 0.028 Uiso 1 1 calc R U . . .
H26B H 0.653371 0.191445 0.997762 0.028 Uiso 1 1 calc R U . . .
C27 C 0.5461(2) 0.3019(2) 1.03917(11) 0.0284(4) Uani 1 1 d . . . . .
H27A H 0.593614 0.325639 1.096611 0.034 Uiso 1 1 calc R U . . .
H27B H 0.445910 0.288497 1.039947 0.034 Uiso 1 1 calc R U . . .
C28 C 0.6185(2) 0.4097(2) 0.99468(11) 0.0277(4) Uani 1 1 d . . . . .
H28A H 0.720134 0.426568 0.997221 0.033 Uiso 1 1 calc R U . . .
H28B H 0.611772 0.488999 1.022440 0.033 Uiso 1 1 calc R U . . .
C29 C 0.5502(2) 0.37522(18) 0.90482(11) 0.0233(4) Uani 1 1 d . . . . .
H29A H 0.451724 0.368405 0.902264 0.028 Uiso 1 1 calc R U . . .
H29B H 0.603479 0.444489 0.876628 0.028 Uiso 1 1 calc R U . . .
C30 C 0.47626(16) 0.05711(14) 0.70671(9) 0.0104(3) Uani 1 1 d . . . . .
H30 H 0.414588 -0.008146 0.735872 0.012 Uiso 1 1 calc R U . . .
C31 C 0.41267(17) 0.01450(15) 0.61579(9) 0.0123(3) Uani 1 1 d . . . . .
H31A H 0.314952 0.009852 0.609541 0.015 Uiso 1 1 calc R U . . .
H31B H 0.469697 0.078483 0.585186 0.015 Uiso 1 1 calc R U . . .
C32 C 0.41009(18) -0.11686(15) 0.58015(10) 0.0152(3) Uani 1 1 d . . . . .
H32A H 0.343669 -0.182461 0.606269 0.018 Uiso 1 1 calc R U . . .
H32B H 0.374899 -0.139709 0.520615 0.018 Uiso 1 1 calc R U . . .
C33 C 0.55629(19) -0.11802(17) 0.59362(10) 0.0182(3) Uani 1 1 d . . . . .
H33A H 0.619838 -0.060409 0.561808 0.022 Uiso 1 1 calc R U . . .
H33B H 0.549020 -0.205932 0.573385 0.022 Uiso 1 1 calc R U . . .
C34 C 0.61969(19) -0.07420(16) 0.68443(11) 0.0173(3) Uani 1 1 d . . . . .
H34A H 0.561558 -0.136841 0.715480 0.021 Uiso 1 1 calc R U . . .
H34B H 0.716692 -0.071238 0.690992 0.021 Uiso 1 1 calc R U . . .
C35 C 0.62515(17) 0.05837(16) 0.71915(10) 0.0150(3) Uani 1 1 d . . . . .
H35A H 0.689525 0.122482 0.691245 0.018 Uiso 1 1 calc R U . . .
H35B H 0.662938 0.083322 0.778382 0.018 Uiso 1 1 calc R U . . .
C1S C 0.0389(3) 0.1786(2) 0.93371(14) 0.0381(5) Uani 1 1 d . . . . .
H1S1 H 0.096976 0.206824 0.890250 0.046 Uiso 1 1 calc R U . A 1
H1S2 H 0.096823 0.154866 0.972260 0.046 Uiso 1 1 calc R U . A 1
Cl1D Cl 0.0307(4) 0.3103(3) 0.9851(2) 0.0476(3) Uani 0.286(2) 1 d . . P B 1
Cl1S Cl -0.03599(15) 0.30081(9) 0.95278(8) 0.0476(3) Uani 0.714(2) 1 d . . P B 2
C2S C -0.0801(2) 0.0566(2) 0.89331(15) 0.0358(5) Uani 1 1 d . . . . .
H2S1 H -0.042400 -0.007662 0.873780 0.043 Uiso 1 1 calc R U . . .
H2S2 H -0.128762 0.070470 0.844892 0.043 Uiso 1 1 calc R U . . .
Cl2S Cl -0.20431(9) -0.00438(8) 0.95970(7) 0.0806(3) Uani 1 1 d . . . . .

loop_
_atom_site_aniso_label
_atom_site_aniso_U_11
_atom_site_aniso_U_22
_atom_site_aniso_U_33
_atom_site_aniso_U_23
_atom_site_aniso_U_13
_atom_site_aniso_U_12
Pd 0.00723(6) 0.00749(6) 0.00981(6) 0.00138(4) 0.00170(4) 0.00341(4)
Fe 0.00798(10) 0.00835(10) 0.01411(11) 0.00159(8) 0.00180(8) 0.00298(8)
P1 0.00810(17) 0.00890(18) 0.01044(18) 0.00161(14) 0.00176(14) 0.00406(14)
P2 0.00879(18) 0.00780(17) 0.00911(17) 0.00081(14) 0.00140(14) 0.00404(14)
Cl1 0.01337(17) 0.01082(17) 0.01792(18) 0.00524(14) 0.00455(14) 0.00471(14)
Cl2 0.00818(17) 0.01575(18) 0.01901(19) 0.00447(14) 0.00243(14) 0.00421(14)
O1 0.0154(6) 0.0247(6) 0.0173(6) 0.0096(5) 0.0049(5) 0.0071(5)
C1 0.0128(7) 0.0088(7) 0.0200(8) 0.0037(6) 0.0045(6) 0.0062(6)
C2 0.0139(8) 0.0102(7) 0.0262(9) 0.0070(6) 0.0061(7) 0.0051(6)
C3 0.0130(8) 0.0091(7) 0.0331(10) 0.0015(7) 0.0026(7) 0.0022(6)
C4 0.0167(8) 0.0129(8) 0.0222(9) -0.0046(6) -0.0014(7) 0.0053(6)
C5 0.0145(8) 0.0115(7) 0.0178(8) -0.0007(6) 0.0029(6) 0.0070(6)
C6 0.0101(7) 0.0085(7) 0.0127(7) 0.0013(5) 0.0018(6) 0.0044(6)
C7 0.0123(7) 0.0100(7) 0.0132(7) 0.0006(6) 0.0020(6) 0.0052(6)
C8 0.0159(8) 0.0152(8) 0.0165(8) 0.0035(6) 0.0070(6) 0.0084(6)
C9 0.0099(7) 0.0158(8) 0.0226(8) 0.0040(6) 0.0050(6) 0.0065(6)
C10 0.0109(7) 0.0138(7) 0.0169(8) 0.0029(6) 0.0006(6) 0.0067(6)
C11 0.0105(7) 0.0126(7) 0.0177(8) 0.0044(6) 0.0050(6) 0.0077(6)
C12 0.0075(7) 0.0102(7) 0.0130(7) -0.0003(6) -0.0003(6) 0.0039(6)
C13 0.0140(7) 0.0140(8) 0.0126(7) 0.0019(6) 0.0008(6) 0.0066(6)
C14 0.0163(8) 0.0222(9) 0.0127(8) -0.0011(6) 0.0016(6) 0.0093(7)
C15 0.0177(8) 0.0175(8) 0.0198(8) -0.0050(7) -0.0010(7) 0.0107(7)
C16 0.0157(8) 0.0118(8) 0.0241(9) 0.0012(6) 0.0010(7) 0.0066(6)
C17 0.0122(7) 0.0120(7) 0.0172(8) 0.0033(6) 0.0032(6) 0.0049(6)
C18 0.0103(7) 0.0113(7) 0.0101(7) 0.0019(6) 0.0018(6) 0.0024(6)
C19 0.0144(8) 0.0163(8) 0.0179(8) 0.0018(6) 0.0005(6) 0.0062(6)
C20 0.0167(8) 0.0254(9) 0.0207(9) 0.0060(7) -0.0047(7) 0.0069(7)
C21 0.0170(8) 0.0246(9) 0.0131(8) 0.0009(7) -0.0023(6) -0.0014(7)
C22 0.0239(9) 0.0142(8) 0.0155(8) -0.0020(6) 0.0045(7) 0.0011(7)
C24 0.0136(7) 0.0138(7) 0.0101(7) -0.0003(6) -0.0002(6) 0.0068(6)
C23 0.0178(8) 0.0131(8) 0.0172(8) 0.0013(6) 0.0035(6) 0.0060(6)
C25 0.0240(9) 0.0222(9) 0.0119(8) 0.0043(7) 0.0011(7) 0.0030(7)
C26 0.0232(9) 0.0306(10) 0.0117(8) 0.0068(7) 0.0010(7) 0.0055(8)
C27 0.0221(9) 0.0514(13) 0.0106(8) -0.0030(8) 0.0007(7) 0.0178(9)
C28 0.0366(11) 0.0311(10) 0.0162(9) -0.0086(7) -0.0070(8) 0.0216(9)
C29 0.0342(10) 0.0240(9) 0.0147(8) -0.0058(7) -0.0048(7) 0.0203(8)
C30 0.0110(7) 0.0092(7) 0.0110(7) 0.0008(5) 0.0022(6) 0.0045(6)
C31 0.0143(7) 0.0111(7) 0.0117(7) 0.0009(6) 0.0011(6) 0.0062(6)
C32 0.0207(8) 0.0107(7) 0.0126(7) -0.0006(6) 0.0017(6) 0.0061(6)
C33 0.0249(9) 0.0159(8) 0.0176(8) -0.0005(6) 0.0038(7) 0.0138(7)
C34 0.0193(8) 0.0154(8) 0.0205(8) 0.0008(6) 0.0012(7) 0.0120(7)
C35 0.0135(8) 0.0135(8) 0.0187(8) -0.0014(6) -0.0006(6) 0.0085(6)
C1S 0.0446(13) 0.0414(13) 0.0334(12) 0.0115(10) 0.0169(10) 0.0197(11)
Cl1D 0.0637(8) 0.0383(4) 0.0579(7) 0.0197(4) 0.0408(6) 0.0297(5)
Cl1S 0.0637(8) 0.0383(4) 0.0579(7) 0.0197(4) 0.0408(6) 0.0297(5)
C2S 0.0291(11) 0.0433(13) 0.0414(12) 0.0170(10) 0.0172(10) 0.0162(10)
Cl2S 0.0745(5) 0.0598(5) 0.1469(9) 0.0619(5) 0.0881(6) 0.0409(4)

loop_
_atom_type_symbol
_atom_type_description
_atom_type_scat_dispersion_real
_atom_type_scat_dispersion_imag
_atom_type_scat_source
C C 0.0033 0.0016 'International Tables Vol C Tables 4.2.6.8 and 6.1.1.4'
H H 0.0000 0.0000 'International Tables Vol C Tables 4.2.6.8 and 6.1.1.4'
Cl Cl 0.1484 0.1585 'International Tables Vol C Tables 4.2.6.8 and 6.1.1.4'
Fe Fe 0.3463 0.8444 'International Tables Vol C Tables 4.2.6.8 and 6.1.1.4'
O O 0.0106 0.0060 'International Tables Vol C Tables 4.2.6.8 and 6.1.1.4'
P P 0.1023 0.0942 'International Tables Vol C Tables 4.2.6.8 and 6.1.1.4'
Pd Pd -0.9988 1.0072 'International Tables Vol C Tables 4.2.6.8 and 6.1.1.4'

loop_
_geom_angle_atom_site_label_1
_geom_angle_atom_site_label_2
_geom_angle_atom_site_label_3
_geom_angle
_geom_angle_site_symmetry_1
_geom_angle_site_symmetry_3
_geom_angle_publ_flag
P2 Pd P1 106.765(15) . . ?
P2 Pd Cl1 85.231(14) . . ?
P1 Pd Cl1 167.668(14) . . ?
P2 Pd Cl2 172.057(14) . . ?
P1 Pd Cl2 81.101(14) . . ?
Cl1 Pd Cl2 86.859(14) . . ?
C1 Fe C2 42.06(6) . . ?
C1 Fe C6 120.15(6) . . ?
C2 Fe C6 154.40(7) . . ?
C1 Fe C5 41.65(7) . . ?
C2 Fe C5 69.92(7) . . ?
C6 Fe C5 109.41(7) . . ?
C1 Fe C7 104.66(7) . . ?
C2 Fe C7 116.81(7) . . ?
C6 Fe C7 41.49(6) . . ?
C5 Fe C7 125.60(7) . . ?
C1 Fe C10 158.32(7) . . ?
C2 Fe C10 159.52(7) . . ?
C6 Fe C10 41.56(6) . . ?
C5 Fe C10 124.22(7) . . ?
C7 Fe C10 69.13(6) . . ?
C1 Fe C9 158.14(7) . . ?
C2 Fe C9 120.93(7) . . ?
C6 Fe C9 69.31(6) . . ?
C5 Fe C9 158.60(7) . . ?
C7 Fe C9 68.49(6) . . ?
C10 Fe C9 40.62(7) . . ?
C1 Fe C8 120.99(7) . . ?
C2 Fe C8 102.42(7) . . ?
C6 Fe C8 69.46(6) . . ?
C5 Fe C8 160.59(7) . . ?
C7 Fe C8 40.77(6) . . ?
C10 Fe C8 68.62(7) . . ?
C9 Fe C8 40.49(7) . . ?
C1 Fe C3 69.05(7) . . ?
C2 Fe C3 40.41(7) . . ?
C6 Fe C3 164.77(7) . . ?
C5 Fe C3 68.52(7) . . ?
C7 Fe C3 152.19(7) . . ?
C10 Fe C3 126.14(7) . . ?
C9 Fe C3 106.81(7) . . ?
C8 Fe C3 117.78(7) . . ?
C1 Fe C4 68.95(7) . . ?
C2 Fe C4 68.41(7) . . ?
C6 Fe C4 128.66(7) . . ?
C5 Fe C4 40.60(7) . . ?
C7 Fe C4 164.69(7) . . ?
C10 Fe C4 111.40(7) . . ?
C9 Fe C4 122.55(7) . . ?
C8 Fe C4 154.49(7) . . ?
C3 Fe C4 40.13(7) . . ?
C18 P1 C12 109.26(7) . . ?
C18 P1 C11 96.63(7) . . ?
C12 P1 C11 96.05(7) . . ?
C18 P1 Pd 105.07(5) . . ?
C12 P1 Pd 114.44(5) . . ?
C11 P1 Pd 133.04(5) . . ?
C6 P2 C30 100.52(7) . . ?
C6 P2 C24 103.69(7) . . ?
C30 P2 C24 105.55(7) . . ?
C6 P2 Pd 119.65(5) . . ?
C30 P2 Pd 110.91(5) . . ?
C24 P2 Pd 114.79(5) . . ?
C5 C1 C2 107.97(14) . . ?
C5 C1 C11 126.54(15) . . ?
C2 C1 C11 123.66(15) . . ?
C5 C1 Fe 70.66(9) . . ?
C2 C1 Fe 70.06(9) . . ?
C11 C1 Fe 112.80(11) . . ?
C3 C2 C1 107.51(15) . . ?
C3 C2 Fe 71.48(10) . . ?
C1 C2 Fe 67.88(9) . . ?
C3 C2 H2 126.2 . . ?
C1 C2 H2 126.2 . . ?
Fe C2 H2 125.9 . . ?
C2 C3 C4 108.70(15) . . ?
C2 C3 Fe 68.11(9) . . ?
C4 C3 Fe 70.14(10) . . ?
C2 C3 H3 125.7 . . ?
C4 C3 H3 125.7 . . ?
Fe C3 H3 127.7 . . ?
C3 C4 C5 108.44(16) . . ?
C3 C4 Fe 69.72(10) . . ?
C5 C4 Fe 68.21(9) . . ?
C3 C4 H4 125.8 . . ?
C5 C4 H4 125.8 . . ?
Fe C4 H4 127.9 . . ?
C4 C5 C1 107.38(15) . . ?
C4 C5 Fe 71.19(9) . . ?
C1 C5 Fe 67.69(9) . . ?
C4 C5 H5 126.3 . . ?
C1 C5 H5 126.3 . . ?
Fe C5 H5 126.4 . . ?
C7 C6 C10 106.62(13) . . ?
C7 C6 P2 124.51(12) . . ?
C10 C6 P2 128.00(12) . . ?
C7 C6 Fe 69.50(9) . . ?
C10 C6 Fe 69.63(9) . . ?
P2 C6 Fe 133.91(8) . . ?
C8 C7 C6 108.56(14) . . ?
C8 C7 Fe 70.21(9) . . ?
C6 C7 Fe 69.00(9) . . ?
C8 C7 H7 125.7 . . ?
C6 C7 H7 125.7 . . ?
Fe C7 H7 126.6 . . ?
C9 C8 C7 107.95(14) . . ?
C9 C8 Fe 69.70(9) . . ?
C7 C8 Fe 69.02(9) . . ?
C9 C8 H8 126.0 . . ?
C7 C8 H8 126.0 . . ?
Fe C8 H8 126.8 . . ?
C8 C9 C10 108.66(14) . . ?
C8 C9 Fe 69.81(9) . . ?
C10 C9 Fe 69.31(9) . . ?
C8 C9 H9 125.7 . . ?
C10 C9 H9 125.7 . . ?
Fe C9 H9 126.8 . . ?
C9 C10 C6 108.20(14) . . ?
C9 C10 Fe 70.07(9) . . ?
C6 C10 Fe 68.81(9) . . ?
C9 C10 H10 125.9 . . ?
C6 C10 H10 125.9 . . ?
Fe C10 H10 126.8 . . ?
O1 C11 C1 123.67(15) . . ?
O1 C11 P1 117.08(12) . . ?
C1 C11 P1 119.13(12) . . ?
C13 C12 C17 118.60(14) . . ?
C13 C12 P1 121.64(12) . . ?
C17 C12 P1 119.72(12) . . ?
C14 C13 C12 120.41(15) . . ?
C14 C13 H13 119.8 . . ?
C12 C13 H13 119.8 . . ?
C15 C14 C13 120.60(16) . . ?
C15 C14 H14 119.7 . . ?
C13 C14 H14 119.7 . . ?
C14 C15 C16 119.61(15) . . ?
C14 C15 H15 120.2 . . ?
C16 C15 H15 120.2 . . ?
C15 C16 C17 120.10(16) . . ?
C15 C16 H16 120.0 . . ?
C17 C16 H16 120.0 . . ?
C16 C17 C12 120.67(15) . . ?
C16 C17 H17 119.7 . . ?
C12 C17 H17 119.7 . . ?
C19 C18 C23 119.60(15) . . ?
C19 C18 P1 122.80(12) . . ?
C23 C18 P1 117.58(12) . . ?
C18 C19 C20 119.81(16) . . ?
C18 C19 H19 120.1 . . ?
C20 C19 H19 120.1 . . ?
C21 C20 C19 120.30(17) . . ?
C21 C20 H20 119.8 . . ?
C19 C20 H20 119.8 . . ?
C20 C21 C22 120.27(16) . . ?
C20 C21 H21 119.9 . . ?
C22 C21 H21 119.9 . . ?
C21 C22 C23 119.76(16) . . ?
C21 C22 H22 120.1 . . ?
C23 C22 H22 120.1 . . ?
C29 C24 C25 111.35(14) . . ?
C29 C24 P2 110.37(11) . . ?
C25 C24 P2 115.12(11) . . ?
C29 C24 H24 106.5 . . ?
C25 C24 H24 106.5 . . ?
P2 C24 H24 106.5 . . ?
C22 C23 C18 120.26(16) . . ?
C22 C23 H23 119.9 . . ?
C18 C23 H23 119.9 . . ?
C26 C25 C24 110.71(14) . . ?
C26 C25 H25A 109.5 . . ?
C24 C25 H25A 109.5 . . ?
C26 C25 H25B 109.5 . . ?
C24 C25 H25B 109.5 . . ?
H25A C25 H25B 108.1 . . ?
C27 C26 C25 110.73(16) . . ?
C27 C26 H26A 109.5 . . ?
C25 C26 H26A 109.5 . . ?
C27 C26 H26B 109.5 . . ?
C25 C26 H26B 109.5 . . ?
H26A C26 H26B 108.1 . . ?
C26 C27 C28 109.99(15) . . ?
C26 C27 H27A 109.7 . . ?
C28 C27 H27A 109.7 . . ?
C26 C27 H27B 109.7 . . ?
C28 C27 H27B 109.7 . . ?
H27A C27 H27B 108.2 . . ?
C27 C28 C29 111.28(17) . . ?
C27 C28 H28A 109.4 . . ?
C29 C28 H28A 109.4 . . ?
C27 C28 H28B 109.4 . . ?
C29 C28 H28B 109.4 . . ?
H28A C28 H28B 108.0 . . ?
C24 C29 C28 111.34(15) . . ?
C24 C29 H29A 109.4 . . ?
C28 C29 H29A 109.4 . . ?
C24 C29 H29B 109.4 . . ?
C28 C29 H29B 109.4 . . ?
H29A C29 H29B 108.0 . . ?
C31 C30 C35 110.92(13) . . ?
C31 C30 P2 110.97(11) . . ?
C35 C30 P2 112.70(10) . . ?
C31 C30 H30 107.3 . . ?
C35 C30 H30 107.3 . . ?
P2 C30 H30 107.3 . . ?
C32 C31 C30 110.64(13) . . ?
C32 C31 H31A 109.5 . . ?
C30 C31 H31A 109.5 . . ?
C32 C31 H31B 109.5 . . ?
C30 C31 H31B 109.5 . . ?
H31A C31 H31B 108.1 . . ?
C33 C32 C31 111.83(13) . . ?
C33 C32 H32A 109.2 . . ?
C31 C32 H32A 109.2 . . ?
C33 C32 H32B 109.2 . . ?
C31 C32 H32B 109.2 . . ?
H32A C32 H32B 107.9 . . ?
C32 C33 C34 111.23(14) . . ?
C32 C33 H33A 109.4 . . ?
C34 C33 H33A 109.4 . . ?
C32 C33 H33B 109.4 . . ?
C34 C33 H33B 109.4 . . ?
H33A C33 H33B 108.0 . . ?
C35 C34 C33 110.95(14) . . ?
C35 C34 H34A 109.4 . . ?
C33 C34 H34A 109.4 . . ?
C35 C34 H34B 109.4 . . ?
C33 C34 H34B 109.4 . . ?
H34A C34 H34B 108.0 . . ?
C34 C35 C30 110.29(13) . . ?
C34 C35 H35A 109.6 . . ?
C30 C35 H35A 109.6 . . ?
C34 C35 H35B 109.6 . . ?
C30 C35 H35B 109.6 . . ?
H35A C35 H35B 108.1 . . ?
C2S C1S Cl1D 127.8(2) . . ?
C2S C1S Cl1S 106.55(18) . . ?
C2S C1S H1S1 105.3 . . ?
Cl1D C1S H1S1 105.3 . . ?
C2S C1S H1S2 105.3 . . ?
Cl1D C1S H1S2 105.3 . . ?
H1S1 C1S H1S2 106.0 . . ?
C1S C2S Cl2S 112.36(17) . . ?
C1S C2S H2S1 109.1 . . ?
Cl2S C2S H2S1 109.1 . . ?
C1S C2S H2S2 109.1 . . ?
Cl2S C2S H2S2 109.1 . . ?
H2S1 C2S H2S2 107.9 . . ?

loop_
_geom_bond_atom_site_label_1
_geom_bond_atom_site_label_2
_geom_bond_distance
_geom_bond_site_symmetry_2
_geom_bond_publ_flag
Pd P2 2.3008(4) . ?
Pd P1 2.3096(4) . ?
Pd Cl1 2.3390(4) . ?
Pd Cl2 2.3569(4) . ?
Fe C1 1.9948(16) . ?
Fe C2 2.0243(17) . ?
Fe C6 2.0283(15) . ?
Fe C5 2.0346(16) . ?
Fe C7 2.0350(15) . ?
Fe C10 2.0393(16) . ?
Fe C9 2.0494(16) . ?
Fe C8 2.0507(16) . ?
Fe C3 2.0685(17) . ?
Fe C4 2.0741(17) . ?
P1 C18 1.8159(16) . ?
P1 C12 1.8324(16) . ?
P1 C11 1.9306(16) . ?
P2 C6 1.8014(16) . ?
P2 C30 1.8459(15) . ?
P2 C24 1.8500(16) . ?
O1 C11 1.211(2) . ?
C1 C5 1.433(2) . ?
C1 C2 1.442(2) . ?
C1 C11 1.456(2) . ?
C2 C3 1.414(2) . ?
C2 H2 0.9500 . ?
C3 C4 1.421(3) . ?
C3 H3 0.9500 . ?
C4 C5 1.426(2) . ?
C4 H4 0.9500 . ?
C5 H5 0.9500 . ?
C6 C7 1.439(2) . ?
C6 C10 1.443(2) . ?
C7 C8 1.423(2) . ?
C7 H7 0.9500 . ?
C8 C9 1.419(2) . ?
C8 H8 0.9500 . ?
C9 C10 1.419(2) . ?
C9 H9 0.9500 . ?
C10 H10 0.9500 . ?
C12 C13 1.396(2) . ?
C12 C17 1.401(2) . ?
C13 C14 1.390(2) . ?
C13 H13 0.9500 . ?
C14 C15 1.387(3) . ?
C14 H14 0.9500 . ?
C15 C16 1.387(3) . ?
C15 H15 0.9500 . ?
C16 C17 1.392(2) . ?
C16 H16 0.9500 . ?
C17 H17 0.9500 . ?
C18 C19 1.391(2) . ?
C18 C23 1.395(2) . ?
C19 C20 1.392(2) . ?
C19 H19 0.9500 . ?
C20 C21 1.383(3) . ?
C20 H20 0.9500 . ?
C21 C22 1.384(3) . ?
C21 H21 0.9500 . ?
C22 C23 1.392(2) . ?
C22 H22 0.9500 . ?
C24 C29 1.531(2) . ?
C24 C25 1.535(2) . ?
C24 H24 1.0000 . ?
C23 H23 0.9500 . ?
C25 C26 1.534(2) . ?
C25 H25A 0.9900 . ?
C25 H25B 0.9900 . ?
C26 C27 1.517(3) . ?
C26 H26A 0.9900 . ?
C26 H26B 0.9900 . ?
C27 C28 1.521(3) . ?
C27 H27A 0.9900 . ?
C27 H27B 0.9900 . ?
C28 C29 1.532(2) . ?
C28 H28A 0.9900 . ?
C28 H28B 0.9900 . ?
C29 H29A 0.9900 . ?
C29 H29B 0.9900 . ?
C30 C31 1.532(2) . ?
C30 C35 1.536(2) . ?
C30 H30 1.0000 . ?
C31 C32 1.530(2) . ?
C31 H31A 0.9900 . ?
C31 H31B 0.9900 . ?
C32 C33 1.522(2) . ?
C32 H32A 0.9900 . ?
C32 H32B 0.9900 . ?
C33 C34 1.530(2) . ?
C33 H33A 0.9900 . ?
C33 H33B 0.9900 . ?
C34 C35 1.527(2) . ?
C34 H34A 0.9900 . ?
C34 H34B 0.9900 . ?
C35 H35A 0.9900 . ?
C35 H35B 0.9900 . ?
C1S C2S 1.477(3) . ?
C1S Cl1D 1.661(3) . ?
C1S Cl1S 1.858(3) . ?
C1S H1S1 0.9900 . ?
C1S H1S2 0.9900 . ?
C2S Cl2S 1.769(2) . ?
C2S H2S1 0.9900 . ?
C2S H2S2 0.9900 . ?
